data_2235481
loop_
_publ_author_name
'Rassem, Hesham Hussein'
'Salhin, Abdussalam'
'Bin Salleh, Baharuddin'
'Rosli, Mohd Mustaqim'
'Fun, Hoong-Kun'

_publ_section_title
;
 (<i>E</i>)-4-Hydroxy-<i>N</i>'-(2-hydroxy-4-methoxybenzylidene)benzohydrazide
;
_journal_coeditor_code HB6854
_journal_issue 7
_journal_name_full 'Acta Crystallographica Section E'
_journal_page_first o2279
_journal_paper_doi 10.1107/S1600536812027201
_journal_volume 68
_journal_year 2012
_chemical_formula_iupac 'C15 H14 N2 O4'
_chemical_formula_moiety 'C15 H14 N2 O4'
_chemical_formula_sum 'C15 H14 N2 O4'
_chemical_formula_weight 286.28
_chemical_name_systematic
;
(<i>E</i>)-4-Hydroxy-<i>N</i>'-(2-hydroxy-4-methoxybenzylidene)benzohydrazide
;
_space_group_IT_number 14
_symmetry_cell_setting monoclinic
_symmetry_space_group_name_Hall '-P 2ybc'
_symmetry_space_group_name_H-M 'P 1 21/c 1'
_atom_sites_solution_hydrogens geom
_atom_sites_solution_primary direct
_atom_sites_solution_secondary difmap
_audit_creation_method SHELXL-97
_cell_angle_alpha 90.00
_cell_angle_beta 101.1730(10)
_cell_angle_gamma 90.00
_cell_formula_units_Z 4
_cell_length_a 15.1982(2)
_cell_length_b 8.24160(10)
_cell_length_c 10.79000(10)
_cell_measurement_reflns_used 9753
_cell_measurement_temperature 100.0(10)
_cell_measurement_theta_max 35.04
_cell_measurement_theta_min 2.73
_cell_volume 1325.91(3)
_computing_cell_refinement 'SAINT (Bruker, 2009)'
_computing_data_collection 'APEX2 (Bruker, 2009)'
_computing_data_reduction 'SAINT (Bruker, 2009)'
_computing_molecular_graphics 'SHELXTL (Sheldrick, 2008)'
_computing_publication_material
;
SHELXTL (Sheldrick, 2008) and PLATON (Spek, 2009)
;
_computing_structure_refinement 'SHELXTL (Sheldrick, 2008)'
_computing_structure_solution 'SHELXTL (Sheldrick, 2008)'
_diffrn_ambient_temperature 100.0(10)
_diffrn_measured_fraction_theta_full 0.992
_diffrn_measured_fraction_theta_max 0.992
_diffrn_measurement_device_type 'Bruker SMART APEXII CCD'
_diffrn_measurement_method '\f and \w scans'
_diffrn_radiation_monochromator graphite
_diffrn_radiation_source 'fine-focus sealed tube'
_diffrn_radiation_type MoK\a
_diffrn_radiation_wavelength 0.71073
_diffrn_reflns_av_R_equivalents 0.0229
_diffrn_reflns_av_sigmaI/netI 0.0242
_diffrn_reflns_limit_h_max 22
_diffrn_reflns_limit_h_min -23
_diffrn_reflns_limit_k_max 12
_diffrn_reflns_limit_k_min -10
_diffrn_reflns_limit_l_max 16
_diffrn_reflns_limit_l_min -16
_diffrn_reflns_number 21103
_diffrn_reflns_theta_full 34.00
_diffrn_reflns_theta_max 34.00
_diffrn_reflns_theta_min 2.73
_diffrn_standards_number 0
_exptl_absorpt_coefficient_mu 0.106
_exptl_absorpt_correction_T_max 0.9816
_exptl_absorpt_correction_T_min 0.9558
_exptl_absorpt_correction_type multi-scan
_exptl_absorpt_process_details '(<i>SADABS</i>; Bruker, 2009)'
_exptl_crystal_colour yellow
_exptl_crystal_density_diffrn 1.434
_exptl_crystal_density_method 'not measured'
_exptl_crystal_description block
_exptl_crystal_F_000 600
_exptl_crystal_size_max 0.43
_exptl_crystal_size_mid 0.28
_exptl_crystal_size_min 0.18
_refine_diff_density_max 0.504
_refine_diff_density_min -0.257
_refine_ls_extinction_method none
_refine_ls_goodness_of_fit_ref 1.045
_refine_ls_hydrogen_treatment mixed
_refine_ls_matrix_type full
_refine_ls_number_parameters 203
_refine_ls_number_reflns 5357
_refine_ls_number_restraints 0
_refine_ls_restrained_S_all 1.045
_refine_ls_R_factor_all 0.0530
_refine_ls_R_factor_gt 0.0427
_refine_ls_shift/su_max 0.000
_refine_ls_shift/su_mean 0.000
_refine_ls_structure_factor_coef Fsqd
_refine_ls_weighting_details 'calc w=1/[\s^2^(Fo^2^)+(0.0621P)^2^+0.4059P] where P=(Fo^2^+2Fc^2^)/3'
_refine_ls_weighting_scheme calc
_refine_ls_wR_factor_gt 0.1112
_refine_ls_wR_factor_ref 0.1218
_reflns_number_gt 4446
_reflns_number_total 5357
_reflns_threshold_expression I>2\s(I)
_cod_data_source_file hb6854.cif
_cod_data_source_block I
_cod_original_sg_symbol_H-M 'P 21/c'
_cod_database_code 2235481
_cod_database_fobs_code 2235481

loop_
_symmetry_equiv_pos_as_xyz
'x, y, z'
'-x, y+1/2, -z+1/2'
'-x, -y, -z'
'x, -y-1/2, z-1/2'

loop_
_atom_site_type_symbol
_atom_site_label
_atom_site_fract_x
_atom_site_fract_y
_atom_site_fract_z
_atom_site_U_iso_or_equiv
_atom_site_adp_type
_atom_site_calc_flag
_atom_site_refinement_flags
_atom_site_occupancy
_atom_site_symmetry_multiplicity
O O1 0.31723(4) 0.31882(9) 0.55171(6) 0.01663(14) Uani d . 1 1
O O2 0.51966(4) 0.76437(9) 0.99737(6) 0.01740(14) Uani d . 1 1
O O3 0.09841(4) 0.09665(9) 0.36222(6) 0.01737(14) Uani d . 1 1
O O4 -0.20519(4) -0.02273(9) 0.21628(6) 0.01959(14) Uani d . 1 1
N N1 0.19965(5) 0.38654(10) 0.64137(7) 0.01474(14) Uani d . 1 1
N N2 0.14157(5) 0.29962(10) 0.55201(7) 0.01408(14) Uani d . 1 1
C C1 0.32956(6) 0.51526(12) 0.85518(8) 0.01642(16) Uani d . 1 1
H H1A 0.2780 0.4682 0.8784 0.020 Uiso calc R 1 1
C C2 0.38846(6) 0.60648(12) 0.94252(8) 0.01661(17) Uani d . 1 1
H H2A 0.3774 0.6206 1.0255 0.020 Uiso calc R 1 1
C C3 0.46390(6) 0.67757(11) 0.90881(8) 0.01411(15) Uani d . 1 1
C C4 0.47939(6) 0.65803(11) 0.78597(8) 0.01494(16) Uani d . 1 1
H H4A 0.5297 0.7085 0.7618 0.018 Uiso calc R 1 1
C C5 0.42107(6) 0.56481(11) 0.69974(8) 0.01445(15) Uani d . 1 1
H H5A 0.4324 0.5500 0.6170 0.017 Uiso calc R 1 1
C C6 0.34575(5) 0.49233(11) 0.73292(8) 0.01322(15) Uani d . 1 1
C C7 0.28800(5) 0.39174(11) 0.63549(8) 0.01329(15) Uani d . 1 1
C C8 0.05729(6) 0.31976(11) 0.55158(8) 0.01372(15) Uani d . 1 1
H H8A 0.0393 0.3916 0.6109 0.016 Uiso calc R 1 1
C C9 -0.01035(5) 0.23455(10) 0.46203(8) 0.01278(15) Uani d . 1 1
C C10 0.01179(6) 0.12335(11) 0.37274(8) 0.01310(15) Uani d . 1 1
C C11 -0.05540(6) 0.03854(11) 0.29367(8) 0.01457(15) Uani d . 1 1
H H11A -0.0402 -0.0385 0.2357 0.017 Uiso calc R 1 1
C C12 -0.14544(6) 0.06598(11) 0.29894(8) 0.01454(15) Uani d . 1 1
C C13 -0.16902(6) 0.17757(11) 0.38464(8) 0.01555(16) Uani d . 1 1
H H13A -0.2302 0.1976 0.3872 0.019 Uiso calc R 1 1
C C14 -0.10109(6) 0.25820(11) 0.46569(8) 0.01491(16) Uani d . 1 1
H H14A -0.1166 0.3319 0.5257 0.018 Uiso calc R 1 1
C C15 -0.29779(6) -0.01043(14) 0.22528(9) 0.02144(19) Uani d . 1 1
H H15A -0.3334 -0.0854 0.1651 0.032 Uiso calc R 1 1
H H15B -0.3187 0.1008 0.2058 0.032 Uiso calc R 1 1
H H15C -0.3046 -0.0383 0.3112 0.032 Uiso calc R 1 1
H H1N1 0.1785(10) 0.4363(19) 0.6991(14) 0.029(4) Uiso d . 1 1
H H1O3 0.1324(12) 0.155(2) 0.4189(18) 0.047(5) Uiso d . 1 1
H H1O2 0.5723(12) 0.788(2) 0.9722(16) 0.039(4) Uiso d . 1 1

loop_
_atom_site_aniso_label
_atom_site_aniso_U_11
_atom_site_aniso_U_22
_atom_site_aniso_U_33
_atom_site_aniso_U_12
_atom_site_aniso_U_13
_atom_site_aniso_U_23
O1 0.0124(3) 0.0221(3) 0.0158(3) 0.0004(2) 0.0038(2) -0.0021(2)
O2 0.0132(3) 0.0228(3) 0.0166(3) -0.0040(2) 0.0039(2) -0.0049(2)
O3 0.0116(3) 0.0226(3) 0.0186(3) 0.0009(2) 0.0045(2) -0.0035(2)
O4 0.0142(3) 0.0253(4) 0.0187(3) -0.0046(2) 0.0017(2) -0.0060(3)
N1 0.0103(3) 0.0188(4) 0.0152(3) -0.0015(2) 0.0027(2) -0.0035(3)
N2 0.0116(3) 0.0161(3) 0.0141(3) -0.0019(2) 0.0016(2) -0.0008(2)
C1 0.0126(3) 0.0224(4) 0.0149(3) -0.0037(3) 0.0043(3) 0.0006(3)
C2 0.0143(4) 0.0223(4) 0.0139(3) -0.0030(3) 0.0044(3) -0.0002(3)
C3 0.0113(3) 0.0161(4) 0.0149(3) -0.0001(3) 0.0025(3) -0.0004(3)
C4 0.0121(3) 0.0178(4) 0.0157(3) -0.0022(3) 0.0046(3) -0.0008(3)
C5 0.0125(3) 0.0176(4) 0.0140(3) -0.0012(3) 0.0043(3) -0.0002(3)
C6 0.0105(3) 0.0155(4) 0.0135(3) -0.0010(3) 0.0018(2) 0.0008(3)
C7 0.0115(3) 0.0150(4) 0.0132(3) -0.0004(3) 0.0022(2) 0.0022(3)
C8 0.0119(3) 0.0153(4) 0.0139(3) -0.0003(3) 0.0025(2) -0.0010(3)
C9 0.0112(3) 0.0136(4) 0.0134(3) -0.0002(3) 0.0022(2) 0.0001(3)
C10 0.0117(3) 0.0151(4) 0.0130(3) 0.0009(3) 0.0036(2) 0.0011(3)
C11 0.0151(4) 0.0152(4) 0.0138(3) -0.0010(3) 0.0035(3) -0.0010(3)
C12 0.0136(3) 0.0160(4) 0.0135(3) -0.0025(3) 0.0015(3) 0.0005(3)
C13 0.0112(3) 0.0179(4) 0.0176(4) -0.0004(3) 0.0028(3) -0.0017(3)
C14 0.0122(3) 0.0158(4) 0.0168(4) 0.0002(3) 0.0030(3) -0.0026(3)
C15 0.0145(4) 0.0278(5) 0.0210(4) -0.0049(3) 0.0008(3) -0.0033(4)

loop_
_atom_type_symbol
_atom_type_description
_atom_type_scat_dispersion_real
_atom_type_scat_dispersion_imag
_atom_type_scat_source
C C 0.0033 0.0016 'International Tables Vol C Tables 4.2.6.8 and 6.1.1.4'
H H 0.0000 0.0000 'International Tables Vol C Tables 4.2.6.8 and 6.1.1.4'
N N 0.0061 0.0033 'International Tables Vol C Tables 4.2.6.8 and 6.1.1.4'
O O 0.0106 0.0060 'International Tables Vol C Tables 4.2.6.8 and 6.1.1.4'

loop_
_geom_angle_atom_site_label_1
_geom_angle_atom_site_label_2
_geom_angle_atom_site_label_3
_geom_angle
C3 O2 H1O2 111.6(11)
C10 O3 H1O3 107.8(12)
C12 O4 C15 117.28(7)
C7 N1 N2 119.35(7)
C7 N1 H1N1 122.1(10)
N2 N1 H1N1 118.5(10)
C8 N2 N1 115.92(7)
C2 C1 C6 120.29(8)
C2 C1 H1A 119.9
C6 C1 H1A 119.9
C1 C2 C3 120.27(8)
C1 C2 H2A 119.9
C3 C2 H2A 119.9
O2 C3 C2 118.12(8)
O2 C3 C4 122.18(8)
C2 C3 C4 119.70(8)
C5 C4 C3 119.76(8)
C5 C4 H4A 120.1
C3 C4 H4A 120.1
C4 C5 C6 120.91(8)
C4 C5 H5A 119.5
C6 C5 H5A 119.5
C5 C6 C1 119.05(8)
C5 C6 C7 117.28(7)
C1 C6 C7 123.67(8)
O1 C7 N1 121.15(8)
O1 C7 C6 122.80(8)
N1 C7 C6 116.04(7)
N2 C8 C9 121.03(8)
N2 C8 H8A 119.5
C9 C8 H8A 119.5
C14 C9 C10 118.30(8)
C14 C9 C8 119.27(8)
C10 C9 C8 122.40(8)
O3 C10 C11 118.44(8)
O3 C10 C9 121.49(8)
C11 C10 C9 120.07(8)
C10 C11 C12 120.21(8)
C10 C11 H11A 119.9
C12 C11 H11A 119.9
O4 C12 C11 114.94(8)
O4 C12 C13 124.33(8)
C11 C12 C13 120.73(8)
C14 C13 C12 118.49(8)
C14 C13 H13A 120.8
C12 C13 H13A 120.8
C13 C14 C9 122.16(8)
C13 C14 H14A 118.9
C9 C14 H14A 118.9
O4 C15 H15A 109.5
O4 C15 H15B 109.5
H15A C15 H15B 109.5
O4 C15 H15C 109.5
H15A C15 H15C 109.5
H15B C15 H15C 109.5

loop_
_geom_bond_atom_site_label_1
_geom_bond_atom_site_label_2
_geom_bond_distance
O1 C7 1.2375(11)
O2 C3 1.3525(10)
O2 H1O2 0.915(18)
O3 C10 1.3610(10)
O3 H1O3 0.866(19)
O4 C12 1.3568(10)
O4 C15 1.4329(12)
N1 C7 1.3571(11)
N1 N2 1.3756(10)
N1 H1N1 0.858(16)
N2 C8 1.2907(11)
C1 C2 1.3885(12)
C1 C6 1.4008(12)
C1 H1A 0.9500
C2 C3 1.3971(12)
C2 H2A 0.9500
C3 C4 1.3997(12)
C4 C5 1.3864(12)
C4 H4A 0.9500
C5 C6 1.3979(12)
C5 H5A 0.9500
C6 C7 1.4849(12)
C8 C9 1.4487(11)
C8 H8A 0.9500
C9 C14 1.4009(12)
C9 C10 1.4166(12)
C10 C11 1.3862(12)
C11 C12 1.3990(12)
C11 H11A 0.9500
C12 C13 1.3992(13)
C13 C14 1.3865(12)
C13 H13A 0.9500
C14 H14A 0.9500
C15 H15A 0.9800
C15 H15B 0.9800
C15 H15C 0.9800

loop_
_geom_hbond_atom_site_label_D
_geom_hbond_atom_site_label_H
_geom_hbond_atom_site_label_A
_geom_hbond_site_symmetry_A
_geom_hbond_distance_DH
_geom_hbond_distance_HA
_geom_hbond_distance_DA
_geom_hbond_angle_DHA
_geom_hbond_publ_flag
N1 H1N1 O3 4_566 0.859(15) 2.342(15) 3.0800(10) 144.3(14) yes
O3 H1O3 N2 . 0.866(18) 1.851(18) 2.6271(10) 148.3(17) yes
O2 H1O2 O1 2_656 0.914(18) 1.766(18) 2.6713(9) 170.3(16) yes
C5 H5A O2 4_575 0.95 2.54 3.2036(11) 128 yes
C15 H15A O1 2_545 0.98 2.53 3.2646(12) 132 yes

loop_
_geom_torsion_atom_site_label_1
_geom_torsion_atom_site_label_2
_geom_torsion_atom_site_label_3
_geom_torsion_atom_site_label_4
_geom_torsion
C7 N1 N2 C8 -169.85(8)
C6 C1 C2 C3 0.66(14)
C1 C2 C3 O2 -179.55(8)
C1 C2 C3 C4 0.73(14)
O2 C3 C4 C5 178.60(8)
C2 C3 C4 C5 -1.68(14)
C3 C4 C5 C6 1.27(13)
C4 C5 C6 C1 0.11(13)
C4 C5 C6 C7 -178.74(8)
C2 C1 C6 C5 -1.08(14)
C2 C1 C6 C7 177.70(9)
N2 N1 C7 O1 -0.48(13)
N2 N1 C7 C6 178.13(7)
C5 C6 C7 O1 28.68(13)
C1 C6 C7 O1 -150.12(9)
C5 C6 C7 N1 -149.91(8)
C1 C6 C7 N1 31.29(12)
N1 N2 C8 C9 -179.89(8)
N2 C8 C9 C14 179.21(8)
N2 C8 C9 C10 1.28(13)
C14 C9 C10 O3 178.72(8)
C8 C9 C10 O3 -3.34(13)
C14 C9 C10 C11 -1.39(13)
C8 C9 C10 C11 176.55(8)
O3 C10 C11 C12 -178.13(8)
C9 C10 C11 C12 1.98(13)
C15 O4 C12 C11 174.52(8)
C15 O4 C12 C13 -5.41(13)
C10 C11 C12 O4 179.35(8)
C10 C11 C12 C13 -0.72(13)
O4 C12 C13 C14 178.82(8)
C11 C12 C13 C14 -1.10(13)
C12 C13 C14 C9 1.70(14)
C10 C9 C14 C13 -0.47(13)
C8 C9 C14 C13 -178.48(8)

loop_
_cod_related_entry_id
_cod_related_entry_database
_cod_related_entry_code
1 ChemSpider 23264452
